data_1559344
loop_
_publ_author_name
'Karen, P.'
'Kjekshus, A.'
'Andresen, A. F.'

_publ_section_title
;
 Superconducting and Structural Properties of Strontium-Substituted
 YBa2Cu4O8
;
_journal_name_full 'Acta Chemica Scandinavica'
_journal_page_first 1059
_journal_page_last 1064
_journal_paper_doi 10.3891/acta.chem.scand.46-1059
_journal_volume 46
_journal_year 1992
_chemical_formula_moiety 'Cu4 O8 Y, 2(Ba)'
_chemical_formula_sum 'Ba2 Cu4 O8 Y'
_chemical_formula_weight 745.739
_chemical_name_common
;
YBa2Cu4O8
;
_space_group_IT_number 65
_space_group_name_Hall '-A 2 2'
_space_group_name_H-M_alt 'A m m m'
_symmetry_cell_setting orthorhombic
_symmetry_Int_Tables_number 65
_symmetry_space_group_name_Hall '-A 2 2'
_symmetry_space_group_name_H-M 'A m m m'
_cell_angle_alpha 90.
_cell_angle_beta 90.
_cell_angle_gamma 90.
_cell_formula_units_Z 2
_cell_length_a 3.834(1)
_cell_length_b 3.868(1)
_cell_length_c 27.15(1)
_cell_volume 402.6(2)
_diffrn_ambient_temperature 11
_diffrn_radiation_probe neutron
_diffrn_radiation_wavelength 1.877
_exptl_crystal_density_diffrn 6.152
_exptl_crystal_F_000 190
_refine_ls_R_I_factor 0.071
_cod_data_source_file Acta-Chem-Scand-1992-46-1059-1.cif
_cod_data_source_block 1
_cod_depositor_comments
;
What the reliability factor RN is exactly remains unclear
Rietveld method, Hewat version (1973)
it was supposed to be RBragg=RI
There are 5 other refinements in the paper on Ba-Sr
substituted samples, at 293K and 11K, some cell parameters
are from X-ray, others from neutrons
;
_cod_database_code 1559344

loop_
_space_group_symop_id
_space_group_symop_operation_xyz
1 x,y,z
2 x,-y,-z
3 -x,y,-z
4 -x,-y,z
5 -x,-y,-z
6 -x,y,z
7 x,-y,z
8 x,y,-z
9 x,1/2+y,1/2+z
10 x,1/2-y,1/2-z
11 -x,1/2+y,1/2-z
12 -x,1/2-y,1/2+z
13 -x,1/2-y,1/2-z
14 -x,1/2+y,1/2+z
15 x,1/2-y,1/2+z
16 x,1/2+y,1/2-z

loop_
_atom_site_label
_atom_site_type_symbol
_atom_site_thermal_displace_type
_atom_site_fract_x
_atom_site_fract_y
_atom_site_fract_z
_atom_site_occupancy
_atom_site_U_iso_or_equiv
_atom_site_calc_flag
_atom_site_refinement_flags
_atom_site_disorder_assembly
_atom_site_disorder_group
Ba Ba Uiso 0.50000 0.50000 0.1367(5) 1.000 0.0051 . . . .
Y Y Uiso 0.50000 0.50000 0.00000 1.000 0.0051 . . . .
Cu1 Cu Uiso 0.00000 0.00000 0.2123(4) 1.000 0.0051 . . . .
Cu2 Cu Uiso 0.00000 0.00000 0.0613(3) 1.000 0.0051 . . . .
O1 O Uiso 0.00000 0.00000 0.1447(4) 1.000 0.0051 . . . .
O2 O Uiso 0.50000 0.00000 0.0526(4) 1.000 0.0051 . . . .
O3 O Uiso 0.00000 0.50000 0.0537(4) 1.000 0.0051 . . . .
O4 O Uiso 0.00000 0.50000 0.2194(4) 1.000 0.0051 . . . .

loop_
_geom_angle_atom_site_label_1
_geom_angle_atom_site_label_2
_geom_angle_atom_site_label_3
_geom_angle
_geom_angle_site_symmetry_1
_geom_angle_site_symmetry_2
_geom_angle_site_symmetry_3
_geom_angle_publ_flag
Cu2 Y O2 37.13(5) . . . yes
Cu2 Y O3 37.46(5) . . . yes
Cu2 Y Cu2 74.60(8) . . 1_565 yes
Cu2 Y O2 100.24(19) . . 1_565 yes
Cu2 Y Cu2 73.84(8) . . 1_655 yes
Cu2 Y O3 99.35(19) . . 1_655 yes
Cu2 Y Cu2 117.14(18) . . 1_665 yes
Cu2 Y Cu2 62.87(18) . . 2_555 yes
Cu2 Y O2 79.76(19) . . 2_555 yes
Cu2 Y Cu2 106.16(8) . . 2_565 yes
Cu2 Y O2 142.87(5) . . 2_565 yes
Cu2 Y O3 80.65(19) . . 2_565 yes
Cu2 Y Cu2 105.40(8) . . 2_655 yes
Cu2 Y Cu2 180.00 . . 2_665 yes
Cu2 Y O3 142.54(5) . . 2_665 yes
O2 Y O3 68.93(15) . . . yes
Cu2 Y O2 100.24(19) 1_565 . . yes
O2 Y O2 107.1(3) . . 1_565 yes
Cu2 Y O2 37.13(5) 1_655 . . yes
O2 Y O3 68.93(15) . . 1_655 yes
Cu2 Y O2 100.24(19) 1_665 . . yes
Cu2 Y O2 79.76(19) 2_555 . . yes
O2 Y O2 72.9(3) . . 2_555 yes
Cu2 Y O2 142.87(5) 2_565 . . yes
O2 Y O2 180.00 . . 2_565 yes
O2 Y O3 111.08(15) . . 2_565 yes
Cu2 Y O2 79.76(19) 2_655 . . yes
Cu2 Y O2 142.87(5) 2_665 . . yes
O2 Y O3 111.08(15) . . 2_665 yes
Cu2 Y O3 37.46(5) 1_565 . . yes
O2 Y O3 68.93(15) 1_565 . . yes
Cu2 Y O3 99.35(19) 1_655 . . yes
O3 Y O3 105.5(3) . . 1_655 yes
Cu2 Y O3 99.35(19) 1_665 . . yes
Cu2 Y O3 80.65(19) 2_555 . . yes
O2 Y O3 111.08(15) 2_555 . . yes
Cu2 Y O3 80.65(19) 2_565 . . yes
O2 Y O3 111.08(15) 2_565 . . yes
O3 Y O3 74.5(3) . . 2_565 yes
Cu2 Y O3 142.54(5) 2_655 . . yes
Cu2 Y O3 142.54(5) 2_665 . . yes
O3 Y O3 180.00 . . 2_665 yes
Cu2 Y O2 37.13(5) 1_565 . 1_565 yes
Cu2 Y Cu2 117.14(18) 1_565 . 1_655 yes
Cu2 Y O3 99.35(19) 1_565 . 1_655 yes
Cu2 Y Cu2 73.84(8) 1_565 . 1_665 yes
Cu2 Y Cu2 106.16(8) 1_565 . 2_555 yes
Cu2 Y O2 142.87(5) 1_565 . 2_555 yes
Cu2 Y Cu2 62.87(18) 1_565 . 2_565 yes
Cu2 Y O2 79.76(19) 1_565 . 2_565 yes
Cu2 Y O3 80.65(19) 1_565 . 2_565 yes
Cu2 Y Cu2 180.00 1_565 . 2_655 yes
Cu2 Y Cu2 105.40(8) 1_565 . 2_665 yes
Cu2 Y O3 142.54(5) 1_565 . 2_665 yes
Cu2 Y O2 100.24(19) 1_655 . 1_565 yes
O2 Y O3 68.93(15) 1_565 . 1_655 yes
Cu2 Y O2 37.13(5) 1_665 . 1_565 yes
Cu2 Y O2 142.87(5) 2_555 . 1_565 yes
O2 Y O2 180.00 1_565 . 2_555 yes
Cu2 Y O2 79.76(19) 2_565 . 1_565 yes
O2 Y O2 72.9(3) 1_565 . 2_565 yes
O2 Y O3 111.08(15) 1_565 . 2_565 yes
Cu2 Y O2 142.87(5) 2_655 . 1_565 yes
Cu2 Y O2 79.76(19) 2_665 . 1_565 yes
O2 Y O3 111.08(15) 1_565 . 2_665 yes
Cu2 Y O3 37.46(5) 1_655 . 1_655 yes
Cu2 Y Cu2 74.60(8) 1_655 . 1_665 yes
Cu2 Y Cu2 105.40(8) 1_655 . 2_555 yes
Cu2 Y O2 79.76(19) 1_655 . 2_555 yes
Cu2 Y Cu2 180.00 1_655 . 2_565 yes
Cu2 Y O2 142.87(5) 1_655 . 2_565 yes
Cu2 Y O3 142.54(5) 1_655 . 2_565 yes
Cu2 Y Cu2 62.87(18) 1_655 . 2_655 yes
Cu2 Y Cu2 106.16(8) 1_655 . 2_665 yes
Cu2 Y O3 80.65(19) 1_655 . 2_665 yes
Cu2 Y O3 37.46(5) 1_665 . 1_655 yes
Cu2 Y O3 142.54(5) 2_555 . 1_655 yes
O2 Y O3 111.08(15) 2_555 . 1_655 yes
Cu2 Y O3 142.54(5) 2_565 . 1_655 yes
O2 Y O3 111.08(15) 2_565 . 1_655 yes
O3 Y O3 180.00 1_655 . 2_565 yes
Cu2 Y O3 80.65(19) 2_655 . 1_655 yes
Cu2 Y O3 80.65(19) 2_665 . 1_655 yes
O3 Y O3 74.5(3) 1_655 . 2_665 yes
Cu2 Y Cu2 180.00 1_665 . 2_555 yes
Cu2 Y O2 142.87(5) 1_665 . 2_555 yes
Cu2 Y Cu2 105.40(8) 1_665 . 2_565 yes
Cu2 Y O2 79.76(19) 1_665 . 2_565 yes
Cu2 Y O3 142.54(5) 1_665 . 2_565 yes
Cu2 Y Cu2 106.16(8) 1_665 . 2_655 yes
Cu2 Y Cu2 62.87(18) 1_665 . 2_665 yes
Cu2 Y O3 80.65(19) 1_665 . 2_665 yes
Cu2 Y O2 37.13(5) 2_555 . 2_555 yes
Cu2 Y Cu2 74.60(8) 2_555 . 2_565 yes
Cu2 Y O2 100.24(19) 2_555 . 2_565 yes
Cu2 Y O3 37.46(5) 2_555 . 2_565 yes
Cu2 Y Cu2 73.84(8) 2_555 . 2_655 yes
Cu2 Y Cu2 117.14(18) 2_555 . 2_665 yes
Cu2 Y O3 99.35(19) 2_555 . 2_665 yes
Cu2 Y O2 100.24(19) 2_565 . 2_555 yes
O2 Y O2 107.1(3) 2_555 . 2_565 yes
O2 Y O3 68.93(15) 2_555 . 2_565 yes
Cu2 Y O2 37.13(5) 2_655 . 2_555 yes
Cu2 Y O2 100.24(19) 2_665 . 2_555 yes
O2 Y O3 68.93(15) 2_555 . 2_665 yes
Cu2 Y O2 37.13(5) 2_565 . 2_565 yes
Cu2 Y O3 37.46(5) 2_565 . 2_565 yes
Cu2 Y Cu2 117.14(18) 2_565 . 2_655 yes
Cu2 Y Cu2 73.84(8) 2_565 . 2_665 yes
Cu2 Y O3 99.35(19) 2_565 . 2_665 yes
O2 Y O3 68.93(15) 2_565 . 2_565 yes
Cu2 Y O2 100.24(19) 2_655 . 2_565 yes
Cu2 Y O2 37.13(5) 2_665 . 2_565 yes
O2 Y O3 68.93(15) 2_565 . 2_665 yes
Cu2 Y O3 99.35(19) 2_655 . 2_565 yes
Cu2 Y O3 99.35(19) 2_665 . 2_565 yes
O3 Y O3 105.5(3) 2_565 . 2_665 yes
Cu2 Y Cu2 74.60(8) 2_655 . 2_665 yes
Cu2 Y O3 37.46(5) 2_655 . 2_665 yes
Cu2 Y O3 37.46(5) 2_665 . 2_665 yes
O1 Cu1 O4 95.7(5) . . . yes
O1 Cu1 O4 95.7(5) . . 1_545 yes
O4 Cu1 O4 168.6(8) . . 1_545 yes
Y Cu2 O1 121.43(12) . . . yes
Y Cu2 O2 48.7(2) . . . yes
Y Cu2 O3 48.9(2) . . . yes
Y Cu2 Y 117.1(2) . . 1_445 yes
Y Cu2 Y 73.84(11) . . 1_455 yes
Y Cu2 O2 122.2(3) . . 1_455 yes
Y Cu2 Y 74.60(12) . . 1_545 yes
Y Cu2 O3 123.2(3) . . 1_545 yes
O1 Cu2 O2 97.0(4) . . . yes
O1 Cu2 O3 96.1(4) . . . yes
Y Cu2 O1 121.43(12) 1_445 . . yes
Y Cu2 O1 121.43(12) 1_455 . . yes
O1 Cu2 O2 97.0(4) . . 1_455 yes
Y Cu2 O1 121.43(12) 1_545 . . yes
O1 Cu2 O3 96.1(4) . . 1_545 yes
O2 Cu2 O3 89.26(8) . . . yes
Y Cu2 O2 122.2(3) 1_445 . . yes
Y Cu2 O2 122.2(3) 1_455 . . yes
O2 Cu2 O2 166.0(7) . . 1_455 yes
Y Cu2 O2 48.7(2) 1_545 . . yes
O2 Cu2 O3 89.26(8) . . 1_545 yes
Y Cu2 O3 123.2(3) 1_445 . . yes
Y Cu2 O3 48.9(2) 1_455 . . yes
O2 Cu2 O3 89.26(8) 1_455 . . yes
Y Cu2 O3 123.2(3) 1_545 . . yes
O3 Cu2 O3 167.8(7) . . 1_545 yes
Y Cu2 Y 74.60(12) 1_445 . 1_455 yes
Y Cu2 O2 48.7(2) 1_445 . 1_455 yes
Y Cu2 Y 73.84(11) 1_445 . 1_545 yes
Y Cu2 O3 48.9(2) 1_445 . 1_545 yes
Y Cu2 O2 48.7(2) 1_455 . 1_455 yes
Y Cu2 Y 117.1(2) 1_455 . 1_545 yes
Y Cu2 O3 123.2(3) 1_455 . 1_545 yes
Y Cu2 O2 122.2(3) 1_545 . 1_455 yes
O2 Cu2 O3 89.26(8) 1_455 . 1_545 yes
Y Cu2 O3 48.9(2) 1_545 . 1_545 yes
Cu1 O1 Cu2 179.98(9) . . . yes
Y O2 Cu2 94.2(2) . . . yes
Y O2 Y 107.1(4) . . 1_545 yes
Y O2 Cu2 94.2(2) . . 1_655 yes
Y O2 Cu2 94.2(2) 1_545 . . yes
Cu2 O2 Cu2 166.0(7) . . 1_655 yes
Y O2 Cu2 94.2(2) 1_545 . 1_655 yes
Y O3 Cu2 93.7(2) . . . yes
Y O3 Y 105.5(4) . . 1_455 yes
Y O3 Cu2 93.7(2) . . 1_565 yes
Y O3 Cu2 93.7(2) 1_455 . . yes
Cu2 O3 Cu2 167.8(7) . . 1_565 yes
Y O3 Cu2 93.7(2) 1_455 . 1_565 yes
Cu1 O4 Cu1 168.6(8) . . 1_565 yes

loop_
_geom_bond_atom_site_label_1
_geom_bond_atom_site_label_2
_geom_bond_distance
_geom_bond_site_symmetry_1
_geom_bond_site_symmetry_2
_geom_bond_publ_flag
Y Cu2 3.191(4) . . yes
Y O2 2.404(7) . . yes
Y O3 2.408(7) . . yes
Y Cu2 3.191(4) . 1_565 yes
Y O2 2.404(7) . 1_565 yes
Y Cu2 3.191(4) . 1_655 yes
Y O3 2.408(7) . 1_655 yes
Y Cu2 3.191(4) . 1_665 yes
Y Cu2 3.191(4) . 2_555 yes
Y O2 2.404(6) . 2_555 yes
Y Cu2 3.191(4) . 2_565 yes
Y O2 2.404(6) . 2_565 yes
Y O3 2.408(7) . 2_565 yes
Y Cu2 3.191(4) . 2_655 yes
Y Cu2 3.191(4) . 2_665 yes
Y O3 2.408(7) . 2_665 yes
Cu1 O1 1.835(15) . . yes
Cu1 O4 1.9436(17) . . yes
Cu1 O4 1.9436(17) . 1_545 yes
Cu2 O1 2.264(14) . . yes
Cu2 O2 1.9315(18) . . yes
Cu2 O3 1.9450(16) . . yes
Cu2 O2 1.9315(18) . 1_455 yes
Cu2 O3 1.9450(16) . 1_545 yes

loop_
_geom_torsion_atom_site_label_1
_geom_torsion_atom_site_label_2
_geom_torsion_atom_site_label_3
_geom_torsion_atom_site_label_4
_geom_torsion
_geom_torsion_site_symmetry_1
_geom_torsion_site_symmetry_2
_geom_torsion_site_symmetry_3
_geom_torsion_site_symmetry_4
_geom_torsion_publ_flag
O2 Y Cu2 O1 69.8(4) . . . . no
O2 Y Cu2 O3 138.1(6) . . . . no
O3 Y Cu2 O1 -68.4(4) . . . . no
O3 Y Cu2 O2 -138.1(6) . . . . no
O3 Y O2 Cu2 25.8(3) . . . . no
O2 Y O3 Cu2 -25.6(3) . . . . no
O1 Cu2 O2 Y -126.2(2) . . . . no
O3 Cu2 O2 Y -30.2(5) . . . . no
O1 Cu2 O3 Y 127.1(2) . . . . no
O2 Cu2 O3 Y 30.1(5) . . . . no
